data_2000365
loop_
_publ_author_name
'Giordano, F.'

_publ_section_title
;
 Structure of methyl
 3-benzyl-5-phenyl-3<i>H</i>-1,2,4-dioxazole-3-carboxylate
;
_journal_issue 12
_journal_name_full 'Acta Crystallographica Section C'
_journal_page_first 2172
_journal_page_last 2174
_journal_paper_doi 10.1107/S0108270192003871
_journal_volume 48
_journal_year 1992
_chemical_formula_sum 'C17 H15 N O4'
_chemical_formula_weight 297.3
_space_group_crystal_system monoclinic
_space_group_IT_number 15
_space_group_name_Hall '-C 2yc'
_space_group_name_H-M_alt 'C 1 2/c 1'
_cell_angle_alpha 90
_cell_angle_beta 97.790(10)
_cell_angle_gamma 90
_cell_formula_units_Z 8
_cell_length_a 26.157(5)
_cell_length_b 5.9790(10)
_cell_length_c 19.492(3)
_cell_volume 3020.3(9)
_diffrn_radiation_type Cu
_diffrn_radiation_wavelength 1.5418
_exptl_absorpt_coefficient_mu 0.736
_exptl_crystal_density_diffrn 1.31
_exptl_crystal_F_000 1248
_cod_data_source_file ge0306.cif
_cod_data_source_block ge0306a
_cod_depositor_comments
;
 Updating space group information and adding the symmetry operation list.

 Antanas Vaitkus,
 2018-06-14
;
_cod_original_cell_volume 3020.0(10)
_cod_original_sg_symbol_H-M 'C 2/c'
_cod_original_formula_sum 'C17 H15 N1 O4'
_cod_database_code 2000365

loop_
_space_group_symop_id
_space_group_symop_operation_xyz
1 x,y,z
2 -x,y,-z+1/2
3 -x,-y,-z
4 x,-y,z+1/2
5 x+1/2,y+1/2,z
6 -x+1/2,y+1/2,-z+1/2
7 -x+1/2,-y+1/2,-z
8 x+1/2,-y+1/2,z+1/2

loop_
_atom_site_label
_atom_site_fract_x
_atom_site_fract_y
_atom_site_fract_z
O(1) .04280(10) .5042(4) .32700(10)
O(2) .08140(10) .3919(4) .29130(10)
O(3) .14940(10) -.0258(6) .39970(10)
O(4) .16510(10) .3377(6) .3891(2)
N .04640(10) .1494(5) .3655(2)
C(1) .02410(10) .3394(5) .3641(2)
C(2) .08910(10) .1750(6) .3248(2)
C(3) -.01900(10) .4042(5) .4002(2)
C(4) -.03420(10) .2537(6) .4480(2)
C(5) -.0747(2) .3125(7) .4840(2)
C(6) -.0996(2) .5149(7) .4724(2)
C(7) -.0845(2) .6586(7) .4243(2)
C(8) -.0440(2) .6058(6) .3881(2)
C(9) .08840(10) -.0040(6) .2690(2)
C(10) .13540(10) -.0028(5) .2310(2)
C(11) .14420(10) .1740(6) .1883(2)
C(12) .1866(2) .1682(7) .1522(2)
C(13) .2194(2) -.0123(7) .1581(2)
C(14) .2110(2) -.1882(7) .2009(2)
C(15) .1687(2) -.1842(6) .2373(2)
C(16) .13900(10) .1794(7) .3743(2)
C(17) .1958(2) -.0571(9) .4464(3)
H(1) -.016 .116 .457
H(2) -.086 .210 .517
H(3) -.128 .551 .497
H(4) -.102 .801 .416
H(5) -.033 .710 .356
H(6) .058 .016 .237
H(7) .087 -.147 .291
H(8) .121 .297 .183
H(9) .193 .288 .123
H(10) .249 -.017 .134
H(11) .234 -.313 .206
H(12) .163 -.306 .269
H(13) .201 -.200 .464
H(14) .226 -.008 .426
H(15) .196 .046 .488

loop_
_geom_angle_atom_site_label_1
_geom_angle_atom_site_label_2
_geom_angle_atom_site_label_3
_geom_angle
C(1) O(1) O(2) 104.1
O(1) O(2) C(2) 104.9
O(2) C(2) N 105.6
C(2) N C(1) 106.0
N C(1) O(1) 117.5
C(3) C(1) O(1) 115.1
C(3) C(1) N 127.4
O(2) C(2) C(9) 108.5
O(2) C(2) C(16) 109.0
N C(2) C(16) 108.2
C(9) C(2) C(16) 113.1
N C(2) C(9) 112.2
C(2) C(9) C(10) 114.3
C(2) C(16) O(3) 109.5
C(2) C(16) O(4) 126.1
O(3) C(16) O(4) 124.4
C(16) O(3) C(17) 118.0

loop_
_geom_bond_atom_site_label_1
_geom_bond_atom_site_label_2
_geom_bond_distance
O(1) O(2) 1.464
O(1) C(1) 1.352
O(2) C(2) 1.454
N C(1) 1.276
N C(2) 1.462
C(1) C(3) 1.458
C(3) C(4) 1.392
C(4) C(5) 1.392
C(5) C(6) 1.379
C(6) C(7) 1.369
C(7) C(8) 1.387
C(8) C(3) 1.376
C(2) C(9) 1.524
C(9) C(10) 1.520
C(10) C(11) 1.384
C(11) C(12) 1.392
C(12) C(13) 1.373
C(13) C(14) 1.378
C(14) C(15) 1.394
C(15) C(10) 1.385
C(2) C(16) 1.516
C(16) O(3) 1.337
C(16) O(4) 1.179
O(3) C(17) 1.427
